data_1101191
loop_
_publ_author_name
'Ouellette, Wayne'
'Yu, Ming Hui'
'O'Connor, Charles J.'
'Zubieta, Jon'

_publ_section_title
;
 Structural Diversity of the Oxovanadium Organodiphosphonate System:
 A Platform for the Design of Void Channels
;
_journal_issue 8
_journal_name_full 'Inorganic Chemistry'
_journal_page_first 3224
_journal_page_last 3239
_journal_paper_doi 10.1021/ic0517422
_journal_volume 45
_journal_year 2006
_chemical_formula_sum 'C7 H19.5 N O9 P2 V2'
_chemical_formula_weight 425.56
_space_group_IT_number 15
_symmetry_cell_setting monoclinic
_symmetry_space_group_name_Hall '-C 2yc'
_symmetry_space_group_name_H-M 'C 1 2/c 1'
_cell_angle_alpha 90.00
_cell_angle_beta 103.2520(10)
_cell_angle_gamma 90.00
_cell_formula_units_Z 8
_cell_length_a 15.2768(8)
_cell_length_b 10.2216(6)
_cell_length_c 18.6279(10)
_cell_measurement_temperature 90(2)
_cell_volume 2831.4(3)
_diffrn_ambient_temperature 90(2)
_exptl_crystal_density_diffrn 1.997
_cod_depositor_comments
;
The following automatic conversions were performed:
'_symmetry_cell_setting' value 'Monoclinic' changed to 'monoclinic'
according to '/home/saulius/struct/CIF-dictionaries/cif_core.dic'
dictionary named 'cif_core.dic' version 2.4.1 from 2010-06-29.

Automatic conversion script
Id: cif_fix_enum 1527 2010-12-29 10:47:43Z saulius 
;
_cod_original_sg_symbol_H-M 'C 2/c'
_cod_original_formula_sum 'C7 H19.50 N O9 P2 V2'
_cod_database_code 1101191

loop_
_symmetry_equiv_pos_as_xyz
'x, y, z'
'-x, y, -z+1/2'
'x+1/2, y+1/2, z'
'-x+1/2, y+1/2, -z+1/2'
'-x, -y, -z'
'x, -y, z-1/2'
'-x+1/2, -y+1/2, -z'
'x+1/2, -y+1/2, z-1/2'

loop_
_atom_site_label
_atom_site_type_symbol
_atom_site_fract_x
_atom_site_fract_y
_atom_site_fract_z
_atom_site_U_iso_or_equiv
_atom_site_adp_type
_atom_site_occupancy
_atom_site_symmetry_multiplicity
_atom_site_calc_flag
_atom_site_refinement_flags
_atom_site_disorder_assembly
_atom_site_disorder_group
V1 V 0.74870(4) 0.04535(6) 0.21455(3) 0.00863(17) Uani 1 1 d . . .
V2 V 0.83739(4) 0.11735(6) 0.41440(3) 0.00862(16) Uani 1 1 d . . .
P1 P 0.83634(6) -0.16810(9) 0.33474(5) 0.0082(2) Uani 1 1 d . . .
P2 P 0.71187(6) 0.37985(9) 0.42286(5) 0.0085(2) Uani 1 1 d . . .
O1 O 0.73201(18) 0.2215(3) 0.16855(15) 0.0123(5) Uani 1 1 d . . .
O2 O 0.79047(19) 0.0028(3) 0.12522(14) 0.0111(5) Uani 1 1 d . . .
O3 O 0.8261(2) -0.1005(3) 0.26011(15) 0.0131(5) Uani 1 1 d . . .
O4 O 0.6499(2) -0.0089(3) 0.20979(17) 0.0193(6) Uani 1 1 d . . .
O5 O 0.7907(2) 0.1422(3) 0.30808(17) 0.0172(6) Uani 1 1 d . . .
O6 O 0.82654(19) -0.0730(3) 0.39591(14) 0.0114(5) Uani 1 1 d . . .
O7 O 0.79516(18) 0.2982(3) 0.42318(15) 0.0120(5) Uani 1 1 d . . .
O8 O 0.79221(19) 0.0713(3) 0.50033(15) 0.0127(5) Uani 1 1 d . . .
O9 O 0.94393(19) 0.1390(3) 0.43602(17) 0.0165(6) Uani 1 1 d . . .
N1 N 0.0000 0.1793(11) 0.2500 0.088(4) Uani 1 2 d S . .
H1A H 0.0402 0.1275 0.2330 0.106 Uiso 0.50 1 calc PR . .
H1B H -0.0402 0.1275 0.2670 0.106 Uiso 0.50 1 calc PR . .
N2A N 0.0672(10) 0.4250(13) 0.4637(8) 0.022(4) Uani 0.277(11) 1 d P A 1
H2A1 H 0.0178 0.3802 0.4696 0.032 Uiso 0.277(11) 1 calc PR A 1
H2A2 H 0.0524 0.4750 0.4222 0.032 Uiso 0.277(11) 1 calc PR A 1
H2A3 H 0.0873 0.4775 0.5035 0.032 Uiso 0.277(11) 1 calc PR A 1
N2B N 0.0867(11) 0.4069(15) 0.3918(9) 0.016(4) Uani 0.223(11) 1 d PU A 2
H2B1 H 0.1200 0.4139 0.3572 0.024 Uiso 0.223(11) 1 calc PR A 2
H2B2 H 0.0742 0.4882 0.4067 0.024 Uiso 0.223(11) 1 calc PR A 2
H2B3 H 0.0344 0.3644 0.3721 0.024 Uiso 0.223(11) 1 calc PR A 2
C1 C 0.9462(3) -0.2397(4) 0.3568(2) 0.0129(7) Uani 1 1 d . . .
H1C H 0.9507 -0.2962 0.4007 0.015 Uiso 1 1 calc R . .
H1D H 0.9523 -0.2969 0.3153 0.015 Uiso 1 1 calc R . .
C2 C 0.6144(3) 0.2809(4) 0.3883(2) 0.0114(7) Uani 1 1 d . . .
H2A H 0.6212 0.2378 0.3423 0.014 Uiso 1 1 calc R . .
H2B H 0.6119 0.2113 0.4247 0.014 Uiso 1 1 calc R . .
C3 C 0.5253(3) 0.3556(4) 0.3723(2) 0.0128(7) Uani 1 1 d . . .
H3A H 0.5222 0.4110 0.4153 0.015 Uiso 1 1 calc R . .
H3B H 0.5219 0.4134 0.3292 0.015 Uiso 1 1 calc R . .
C4 C 0.0520(9) 0.2859(14) 0.3140(7) 0.102(4) Uani 1 1 d U . .
H4A H 0.1008 0.3289 0.2957 0.123 Uiso 1 1 calc R . .
H4B H 0.0084 0.3545 0.3197 0.123 Uiso 1 1 calc R . .
C5 C 0.0927(7) 0.2273(11) 0.3905(5) 0.073(2) Uani 1 1 d . . .
H5A H 0.1204 0.2971 0.4242 0.109 Uiso 1 1 calc R . .
H5B H 0.1384 0.1623 0.3863 0.109 Uiso 1 1 calc R . .
H5C H 0.0451 0.1852 0.4097 0.109 Uiso 1 1 calc R . .
C6 C 0.1387(5) 0.3314(7) 0.4568(4) 0.0503(17) Uani 1 1 d . . .
H6A H 0.1528 0.3541 0.4090 0.060 Uiso 1 1 calc R A 1
H6B H 0.1916 0.3600 0.4949 0.060 Uiso 1 1 calc R A 1
C7 C 0.1434(8) 0.1945(9) 0.4593(5) 0.079(3) Uani 1 1 d . A .
H7A H 0.1692 0.1662 0.5100 0.118 Uiso 1 1 calc R . .
H7B H 0.1814 0.1637 0.4269 0.118 Uiso 1 1 calc R . .
H7C H 0.0828 0.1579 0.4427 0.118 Uiso 1 1 calc R . .
H5 H 0.788(4) 0.200(7) 0.303(4) 0.025(19) Uiso 1 1 d . . .

loop_
_atom_site_aniso_label
_atom_site_aniso_U_11
_atom_site_aniso_U_22
_atom_site_aniso_U_33
_atom_site_aniso_U_23
_atom_site_aniso_U_13
_atom_site_aniso_U_12
V1 0.0111(3) 0.0086(3) 0.0067(3) 0.0010(2) 0.0032(2) 0.0008(2)
V2 0.0097(3) 0.0096(3) 0.0070(3) -0.0010(2) 0.0029(2) -0.0002(2)
P1 0.0099(4) 0.0086(4) 0.0060(4) 0.0001(3) 0.0016(3) 0.0003(3)
P2 0.0118(4) 0.0081(4) 0.0062(4) -0.0007(3) 0.0033(3) -0.0004(3)
O1 0.0137(13) 0.0103(13) 0.0138(13) 0.0023(10) 0.0046(10) 0.0013(10)
O2 0.0170(13) 0.0094(12) 0.0084(12) -0.0017(10) 0.0057(10) -0.0008(10)
O3 0.0199(14) 0.0115(12) 0.0088(12) 0.0007(10) 0.0051(10) 0.0050(11)
O4 0.0171(14) 0.0211(15) 0.0206(15) 0.0045(12) 0.0064(12) -0.0009(12)
O5 0.0325(18) 0.0094(14) 0.0091(13) -0.0003(11) 0.0037(12) 0.0036(13)
O6 0.0185(13) 0.0093(12) 0.0067(11) -0.0014(10) 0.0038(10) -0.0003(10)
O7 0.0129(12) 0.0110(13) 0.0121(12) -0.0014(10) 0.0026(10) 0.0009(10)
O8 0.0180(13) 0.0153(13) 0.0067(12) -0.0018(10) 0.0065(10) -0.0017(11)
O9 0.0131(13) 0.0151(14) 0.0222(15) -0.0031(11) 0.0058(11) -0.0003(11)
N1 0.123(10) 0.050(6) 0.123(10) 0.000 0.093(9) 0.000
N2A 0.028(7) 0.012(6) 0.027(7) 0.002(5) 0.011(6) -0.016(5)
N2B 0.020(5) 0.011(5) 0.014(5) 0.003(4) 0.001(4) -0.004(4)
C1 0.0133(17) 0.0111(17) 0.0132(17) -0.0008(14) 0.0008(14) -0.0008(14)
C2 0.0133(17) 0.0101(16) 0.0107(16) -0.0026(13) 0.0025(13) -0.0011(13)
C3 0.0111(17) 0.0117(17) 0.0141(17) 0.0003(14) -0.0001(13) 0.0000(14)
C4 0.098(7) 0.099(7) 0.115(8) 0.010(6) 0.032(6) 0.003(6)
C5 0.079(6) 0.076(6) 0.065(5) 0.008(5) 0.020(5) -0.006(5)
C6 0.052(4) 0.052(4) 0.051(4) -0.002(3) 0.020(3) -0.012(3)
C7 0.142(10) 0.051(5) 0.055(5) -0.001(4) 0.047(6) -0.001(5)

loop_
_geom_bond_atom_site_label_1
_geom_bond_atom_site_label_2
_geom_bond_distance
_geom_bond_site_symmetry_2
_geom_bond_publ_flag
V1 O4 1.591(3) . ?
V1 O2 1.963(3) . ?
V1 O3 1.970(3) . ?
V1 O5 1.979(3) . ?
V1 O1 1.985(3) . ?
V2 O9 1.600(3) . ?
V2 O8 1.941(3) . ?
V2 O5 1.962(3) . ?
V2 O6 1.977(3) . ?
V2 O7 1.977(3) . ?
P1 O3 1.528(3) . ?
P1 O1 1.529(3) 4_645 ?
P1 O6 1.531(3) . ?
P1 C1 1.790(4) . ?
P2 O7 1.521(3) . ?
P2 O8 1.530(3) 7_656 ?
P2 O2 1.539(3) 4_655 ?
P2 C2 1.793(4) . ?
O1 P1 1.529(3) 4_655 ?
O2 P2 1.539(3) 4_645 ?
O8 P2 1.530(3) 7_656 ?
N1 C4 1.675(15) 2 ?
N1 C4 1.675(15) . ?
N2A C6 1.481(17) . ?
N2B C6 1.500(17) . ?
C1 C3 1.528(5) 3_545 ?
C2 C3 1.529(5) . ?
C3 C1 1.528(5) 3_455 ?
C4 C5 1.538(15) . ?
C6 C7 1.401(12) . ?
